data_4034325
loop_
_publ_author_name
'Tian, Lu-Lu'
'Lu, Shuai'
'Zhang, Zhe-Hua'
'Huang, En-Ling'
'Yan, Hua-Ting'
'Zhu, Xinju'
'Hao, Xin-Qi'
'Song, Mao-Ping'

_publ_section_title
;
 Copper-Catalyzed Double Thiolation To Access Sulfur-Bridged
 Imidazopyridines with Isothiocyanate.
;
_journal_issue 9
_journal_name_full 'The Journal of organic chemistry'
_journal_page_first 5213
_journal_page_last 5221
_journal_paper_doi 10.1021/acs.joc.9b00186
_journal_volume 84
_journal_year 2019
_chemical_formula_moiety 'C26 H18 N4 S'
_chemical_formula_sum 'C26 H18 N4 S'
_chemical_formula_weight 418.50
_space_group_crystal_system monoclinic
_space_group_IT_number 14
_space_group_name_Hall '-P 2yn'
_space_group_name_H-M_alt 'P 1 21/n 1'
_atom_sites_solution_hydrogens geom
_atom_sites_solution_primary direct
_audit_creation_date 2018-05-17
_audit_creation_method
;
Olex2 1.2
(compiled 2018.04.26 svn.r3504 for OlexSys, GUI svn.r5492)
;
_cell_angle_alpha 90
_cell_angle_beta 102.044(4)
_cell_angle_gamma 90
_cell_formula_units_Z 4
_cell_length_a 12.1414(4)
_cell_length_b 13.8740(6)
_cell_length_c 12.6453(5)
_cell_measurement_reflns_used 2374
_cell_measurement_temperature 293(2)
_cell_measurement_theta_max 70.6700
_cell_measurement_theta_min 3.5730
_cell_volume 2083.21(14)
_computing_cell_refinement
;
CrysAlisPro, Agilent Technologies,
Version 1.171.37.35 (release 13-08-2014 CrysAlis171 .NET)
(compiled Aug 13 2014,18:06:01)
;
_computing_data_collection
;
CrysAlisPro, Agilent Technologies,
Version 1.171.37.35 (release 13-08-2014 CrysAlis171 .NET)
(compiled Aug 13 2014,18:06:01)
;
_computing_data_reduction
;
CrysAlisPro, Agilent Technologies,
Version 1.171.37.35 (release 13-08-2014 CrysAlis171 .NET)
(compiled Aug 13 2014,18:06:01)
;
_computing_molecular_graphics 'Olex2 (Dolomanov et al., 2009)'
_computing_publication_material 'Olex2 (Dolomanov et al., 2009)'
_computing_structure_refinement 'ShelXL (Sheldrick, 2015)'
_computing_structure_solution 'ShelXS (Sheldrick, 2008)'
_diffrn_ambient_temperature 293(2)
_diffrn_detector 'CCD plate'
_diffrn_detector_area_resol_mean 16.2312
_diffrn_detector_type Eos
_diffrn_measured_fraction_theta_full 0.997
_diffrn_measured_fraction_theta_max 0.997
_diffrn_measurement_details
;
#__ type_ start__ end____ width___ exp.time_
  1 omega  -58.00  -23.00   1.0000    1.0000
omega____ theta____ kappa____ phi______ frames
    -      -33.5000   77.0000   30.0000 35

#__ type_ start__ end____ width___ exp.time_
  2 omega  -94.00  -58.00   1.0000    1.0000
omega____ theta____ kappa____ phi______ frames
    -      -33.5000  -57.0000  -90.0000 36

#__ type_ start__ end____ width___ exp.time_
  3 omega    4.00   33.00   1.0000    1.0000
omega____ theta____ kappa____ phi______ frames
    -      -33.5000   77.0000   30.0000 29

#__ type_ start__ end____ width___ exp.time_
  4 omega   29.00   92.00   1.0000    1.0000
omega____ theta____ kappa____ phi______ frames
    -       36.4734   57.0000  -90.0000 63

#__ type_ start__ end____ width___ exp.time_
  5 omega   18.00   70.00   1.0000    1.0000
omega____ theta____ kappa____ phi______ frames
    -       36.4734   57.0000    0.0000 52

#__ type_ start__ end____ width___ exp.time_
  6 omega   62.00  110.00   1.0000    1.0000
omega____ theta____ kappa____ phi______ frames
    -       36.4734  178.0000  150.0000 48

#__ type_ start__ end____ width___ exp.time_
  7 omega   71.00  103.00   1.0000    1.0000
omega____ theta____ kappa____ phi______ frames
    -       36.4734  178.0000 -180.0000 32

#__ type_ start__ end____ width___ exp.time_
  8 omega   66.00  104.00   1.0000    1.0000
omega____ theta____ kappa____ phi______ frames
    -       36.4734  178.0000    0.0000 38

#__ type_ start__ end____ width___ exp.time_
  9 omega   57.00  107.00   1.0000    1.0000
omega____ theta____ kappa____ phi______ frames
    -       36.4734  178.0000  -90.0000 50

#__ type_ start__ end____ width___ exp.time_
 10 omega   57.00   82.00   1.0000    1.0000
omega____ theta____ kappa____ phi______ frames
    -       36.4734  178.0000  -60.0000 25

#__ type_ start__ end____ width___ exp.time_
 11 omega   49.00   95.00   1.0000    3.0000
omega____ theta____ kappa____ phi______ frames
    -      108.0000  -45.0000   60.0000 46

#__ type_ start__ end____ width___ exp.time_
 12 omega   39.00  149.00   1.0000    3.0000
omega____ theta____ kappa____ phi______ frames
    -      108.0000  -15.0000   90.0000 110

#__ type_ start__ end____ width___ exp.time_
 13 omega   54.00   80.00   1.0000    3.0000
omega____ theta____ kappa____ phi______ frames
    -      108.0000  -30.0000 -120.0000 26

#__ type_ start__ end____ width___ exp.time_
 14 omega   42.00  108.00   1.0000    3.0000
omega____ theta____ kappa____ phi______ frames
    -      108.0000  -94.0000   90.0000 66

#__ type_ start__ end____ width___ exp.time_
 15 omega  100.00  164.00   1.0000    3.0000
omega____ theta____ kappa____ phi______ frames
    -      108.0000  111.0000   60.0000 64

#__ type_ start__ end____ width___ exp.time_
 16 omega   42.00   82.00   1.0000    3.0000
omega____ theta____ kappa____ phi______ frames
    -      108.0000  -30.0000    0.0000 40

#__ type_ start__ end____ width___ exp.time_
 17 omega   88.00  177.00   1.0000    3.0000
omega____ theta____ kappa____ phi______ frames
    -      108.0000   45.0000  120.0000 89

#__ type_ start__ end____ width___ exp.time_
 18 omega   58.00   84.00   1.0000    3.0000
omega____ theta____ kappa____ phi______ frames
    -      108.0000  -30.0000 -180.0000 26

#__ type_ start__ end____ width___ exp.time_
 19 omega   54.00  122.00   1.0000    3.0000
omega____ theta____ kappa____ phi______ frames
    -      108.0000  -61.0000  120.0000 68
;
_diffrn_measurement_device 'four-circle diffractometer'
_diffrn_measurement_device_type 'Xcalibur, Eos, Gemini'
_diffrn_measurement_method '\w scans'
_diffrn_orient_matrix_UB_11 -0.0770411000
_diffrn_orient_matrix_UB_12 0.0892629000
_diffrn_orient_matrix_UB_13 -0.0202698000
_diffrn_orient_matrix_UB_21 -0.0714483000
_diffrn_orient_matrix_UB_22 -0.0409960000
_diffrn_orient_matrix_UB_23 0.0768861000
_diffrn_orient_matrix_UB_31 0.0760926000
_diffrn_orient_matrix_UB_32 0.0517963000
_diffrn_orient_matrix_UB_33 0.0958778000
_diffrn_radiation_monochromator graphite
_diffrn_radiation_probe x-ray
_diffrn_radiation_type CuK\a
_diffrn_radiation_wavelength 1.54184
_diffrn_reflns_av_R_equivalents 0.0365
_diffrn_reflns_av_unetI/netI 0.0443
_diffrn_reflns_Laue_measured_fraction_full 0.997
_diffrn_reflns_Laue_measured_fraction_max 0.997
_diffrn_reflns_limit_h_max 14
_diffrn_reflns_limit_h_min -12
_diffrn_reflns_limit_k_max 16
_diffrn_reflns_limit_k_min -15
_diffrn_reflns_limit_l_max 15
_diffrn_reflns_limit_l_min -15
_diffrn_reflns_number 8069
_diffrn_reflns_point_group_measured_fraction_full 0.997
_diffrn_reflns_point_group_measured_fraction_max 0.997
_diffrn_reflns_theta_full 67.064
_diffrn_reflns_theta_max 67.064
_diffrn_reflns_theta_min 4.593
_diffrn_source 'Enhance (Cu) X-ray Source'
_exptl_absorpt_coefficient_mu 1.538
_exptl_absorpt_correction_T_max 1.00000
_exptl_absorpt_correction_T_min 0.87638
_exptl_absorpt_correction_type multi-scan
_exptl_absorpt_process_details
;
CrysAlisPro, Agilent Technologies,
Version 1.171.37.35 (release 13-08-2014 CrysAlis171 .NET)
(compiled Aug 13 2014,18:06:01)
Empirical absorption correction using spherical harmonics,
 implemented in SCALE3 ABSPACK scaling algorithm.
;
_exptl_crystal_colour yellow
_exptl_crystal_colour_primary yellow
_exptl_crystal_density_diffrn 1.334
_exptl_crystal_description prism
_exptl_crystal_F_000 872
_exptl_crystal_size_max 0.25
_exptl_crystal_size_mid 0.18
_exptl_crystal_size_min 0.15
_refine_diff_density_max 0.253
_refine_diff_density_min -0.284
_refine_diff_density_rms 0.045
_refine_ls_extinction_method none
_refine_ls_goodness_of_fit_ref 1.021
_refine_ls_hydrogen_treatment constr
_refine_ls_matrix_type full
_refine_ls_number_parameters 280
_refine_ls_number_reflns 3703
_refine_ls_number_restraints 0
_refine_ls_restrained_S_all 1.021
_refine_ls_R_factor_all 0.0594
_refine_ls_R_factor_gt 0.0460
_refine_ls_shift/su_max 0.000
_refine_ls_shift/su_mean 0.000
_refine_ls_structure_factor_coef Fsqd
_refine_ls_weighting_details 'w=1/[\s^2^(Fo^2^)+(0.0719P)^2^] where P=(Fo^2^+2Fc^2^)/3'
_refine_ls_weighting_scheme calc
_refine_ls_wR_factor_gt 0.1204
_refine_ls_wR_factor_ref 0.1348
_reflns_Friedel_coverage 0.000
_reflns_number_gt 2897
_reflns_number_total 3703
_reflns_threshold_expression 'I > 2\s(I)'
_cod_data_source_file jo9b00186_si_002.cif
_cod_data_source_block 201805251
_cod_original_cell_volume 2083.20(15)
_cod_database_code 4034325
_shelx_shelxl_version_number 2014/7
_chemical_oxdiff_formula C15H15O3N4S1
_shelx_space_group_comment
;
The symmetry employed for this shelxl refinement is uniquely defined
by the following loop, which should always be used as a source of
symmetry information in preference to the above space-group names.
They are only intended as comments.
;
_shelx_estimated_absorpt_t_max 0.802
_shelx_estimated_absorpt_t_min 0.700
_reflns_odcompleteness_completeness 99.67
_reflns_odcompleteness_iscentric 1
_reflns_odcompleteness_theta 66.97
_olex2_refinement_description
;
1. Fixed Uiso
 At 1.2 times of:
  All C(H) groups
2.a Aromatic/amide H refined with riding coordinates:
 C1(H1), C2(H2), C3(H3), C4(H4), C9(H9), C10(H10), C11(H11), C12(H12),
 C13(H13), C14(H14), C15(H15), C16(H16), C17(H17), C22(H22), C23(H23), C24(H24),
  C25(H25), C26(H26)
;
_olex2_submission_special_instructions 'No special instructions were received'

loop_
_space_group_symop_operation_xyz
'x, y, z'
'-x+1/2, y+1/2, -z+1/2'
'-x, -y, -z'
'x-1/2, -y-1/2, z-1/2'

loop_
_atom_site_label
_atom_site_type_symbol
_atom_site_fract_x
_atom_site_fract_y
_atom_site_fract_z
_atom_site_U_iso_or_equiv
_atom_site_adp_type
_atom_site_occupancy
_atom_site_site_symmetry_order
_atom_site_calc_flag
_atom_site_refinement_flags_posn
C1 C 0.92266(18) 0.39418(18) 0.6528(2) 0.0523(5) Uani 1 1 d .
H1 H 0.9086 0.3518 0.5946 0.063 Uiso 1 1 calc R
C2 C 0.9627(2) 0.3619(2) 0.7538(2) 0.0652(7) Uani 1 1 d .
H2 H 0.9758 0.2963 0.7656 0.078 Uiso 1 1 calc R
C3 C 0.9852(3) 0.4261(2) 0.8419(2) 0.0747(8) Uani 1 1 d .
H3 H 1.0149 0.4028 0.9110 0.090 Uiso 1 1 calc R
C4 C 0.9639(2) 0.5213(2) 0.8268(2) 0.0690(7) Uani 1 1 d .
H4 H 0.9775 0.5633 0.8854 0.083 Uiso 1 1 calc R
C5 C 0.92084(19) 0.55633(19) 0.72190(18) 0.0516(5) Uani 1 1 d .
C6 C 0.86281(16) 0.54471(16) 0.54376(16) 0.0418(5) Uani 1 1 d .
C7 C 0.85816(17) 0.63851(16) 0.57822(17) 0.0436(5) Uani 1 1 d .
C8 C 0.82133(17) 0.72598(16) 0.51443(18) 0.0463(5) Uani 1 1 d .
C9 C 0.84429(19) 0.74017(19) 0.41276(19) 0.0542(6) Uani 1 1 d .
H9 H 0.8807 0.6922 0.3817 0.065 Uiso 1 1 calc R
C10 C 0.8136(2) 0.8251(2) 0.3570(2) 0.0666(7) Uani 1 1 d .
H10 H 0.8302 0.8341 0.2891 0.080 Uiso 1 1 calc R
C11 C 0.7593(3) 0.8954(2) 0.4006(3) 0.0793(8) Uani 1 1 d .
H11 H 0.7388 0.9523 0.3628 0.095 Uiso 1 1 calc R
C12 C 0.7345(3) 0.8820(2) 0.5012(3) 0.0836(9) Uani 1 1 d .
H12 H 0.6969 0.9300 0.5309 0.100 Uiso 1 1 calc R
C13 C 0.7652(2) 0.79798(18) 0.5580(2) 0.0647(7) Uani 1 1 d .
H13 H 0.7481 0.7896 0.6258 0.078 Uiso 1 1 calc R
C14 C 0.58421(19) 0.58672(17) 0.34392(18) 0.0512(5) Uani 1 1 d .
H14 H 0.6448 0.6271 0.3415 0.061 Uiso 1 1 calc R
C15 C 0.4781(2) 0.61995(19) 0.3159(2) 0.0591(6) Uani 1 1 d .
H15 H 0.4651 0.6833 0.2926 0.071 Uiso 1 1 calc R
C16 C 0.3864(2) 0.5592(2) 0.3218(2) 0.0622(6) Uani 1 1 d .
H16 H 0.3133 0.5831 0.3032 0.075 Uiso 1 1 calc R
C17 C 0.40346(19) 0.4663(2) 0.35416(19) 0.0576(6) Uani 1 1 d .
H17 H 0.3426 0.4269 0.3587 0.069 Uiso 1 1 calc R
C18 C 0.51396(18) 0.42996(17) 0.38092(16) 0.0473(5) Uani 1 1 d .
C19 C 0.70061(16) 0.43896(16) 0.40729(16) 0.0433(5) Uani 1 1 d .
C20 C 0.66622(18) 0.34746(16) 0.42711(17) 0.0458(5) Uani 1 1 d .
C21 C 0.73782(19) 0.26297(17) 0.46358(18) 0.0507(5) Uani 1 1 d .
C22 C 0.7154(2) 0.20772(18) 0.5485(2) 0.0610(6) Uani 1 1 d .
H22 H 0.6533 0.2220 0.5781 0.073 Uiso 1 1 calc R
C23 C 0.7845(3) 0.1323(2) 0.5886(3) 0.0776(8) Uani 1 1 d .
H23 H 0.7695 0.0959 0.6457 0.093 Uiso 1 1 calc R
C24 C 0.8766(3) 0.1100(2) 0.5447(3) 0.0825(9) Uani 1 1 d .
H24 H 0.9238 0.0594 0.5731 0.099 Uiso 1 1 calc R
C25 C 0.8983(2) 0.1623(2) 0.4592(3) 0.0724(8) Uani 1 1 d .
H25 H 0.9595 0.1464 0.4289 0.087 Uiso 1 1 calc R
C26 C 0.8295(2) 0.23874(19) 0.4180(2) 0.0585(6) Uani 1 1 d .
H26 H 0.8443 0.2740 0.3599 0.070 Uiso 1 1 calc R
N1 N 0.90286(14) 0.49154(13) 0.63748(14) 0.0436(4) Uani 1 1 d .
N2 N 0.89397(17) 0.64587(15) 0.68777(15) 0.0533(5) Uani 1 1 d .
N3 N 0.60209(14) 0.49268(13) 0.37612(13) 0.0431(4) Uani 1 1 d .
N4 N 0.55152(15) 0.34197(14) 0.41145(15) 0.0510(5) Uani 1 1 d .
S1 S 0.83396(4) 0.49018(4) 0.41580(4) 0.04421(17) Uani 1 1 d .

loop_
_atom_site_aniso_label
_atom_site_aniso_U_11
_atom_site_aniso_U_22
_atom_site_aniso_U_33
_atom_site_aniso_U_23
_atom_site_aniso_U_13
_atom_site_aniso_U_12
C1 0.0432(11) 0.0530(13) 0.0594(13) 0.0013(11) 0.0077(10) 0.0031(10)
C2 0.0596(15) 0.0687(16) 0.0672(16) 0.0183(14) 0.0127(12) 0.0141(13)
C3 0.0791(18) 0.094(2) 0.0500(14) 0.0179(15) 0.0102(13) 0.0227(17)
C4 0.0721(17) 0.089(2) 0.0438(12) -0.0006(13) 0.0071(12) 0.0144(16)
C5 0.0470(12) 0.0656(14) 0.0420(11) -0.0033(11) 0.0085(9) 0.0022(11)
C6 0.0327(9) 0.0526(12) 0.0392(9) -0.0023(9) 0.0059(8) -0.0024(9)
C7 0.0381(10) 0.0511(12) 0.0421(10) -0.0045(9) 0.0095(8) -0.0040(9)
C8 0.0408(10) 0.0469(12) 0.0498(11) -0.0036(10) 0.0063(9) -0.0074(9)
C9 0.0540(13) 0.0571(14) 0.0532(12) -0.0010(11) 0.0149(10) -0.0020(11)
C10 0.0756(17) 0.0657(16) 0.0565(14) 0.0104(13) 0.0093(12) -0.0061(14)
C11 0.091(2) 0.0593(16) 0.083(2) 0.0172(15) 0.0086(17) 0.0062(16)
C12 0.107(2) 0.0567(16) 0.091(2) -0.0002(16) 0.0311(19) 0.0200(17)
C13 0.0813(17) 0.0552(14) 0.0609(14) -0.0049(12) 0.0229(13) 0.0021(14)
C14 0.0498(12) 0.0527(13) 0.0494(11) 0.0007(10) 0.0061(9) -0.0024(10)
C15 0.0548(13) 0.0630(15) 0.0573(13) 0.0000(12) 0.0064(11) 0.0085(12)
C16 0.0444(12) 0.0803(18) 0.0602(14) -0.0018(14) 0.0070(10) 0.0090(12)
C17 0.0397(11) 0.0793(17) 0.0531(13) -0.0069(12) 0.0077(10) -0.0084(11)
C18 0.0426(11) 0.0586(13) 0.0400(10) -0.0070(10) 0.0067(9) -0.0082(10)
C19 0.0380(10) 0.0506(12) 0.0401(10) -0.0059(9) 0.0052(8) -0.0028(9)
C20 0.0460(11) 0.0506(12) 0.0398(10) -0.0073(9) 0.0070(8) -0.0053(10)
C21 0.0513(12) 0.0472(12) 0.0498(11) -0.0074(10) 0.0020(9) -0.0104(10)
C22 0.0647(15) 0.0543(14) 0.0626(14) 0.0028(12) 0.0103(12) -0.0074(12)
C23 0.085(2) 0.0628(17) 0.080(2) 0.0169(15) 0.0064(16) -0.0055(15)
C24 0.0754(19) 0.0576(16) 0.104(2) 0.0087(17) -0.0066(17) 0.0064(15)
C25 0.0627(16) 0.0592(16) 0.092(2) -0.0124(15) 0.0074(14) 0.0037(13)
C26 0.0618(14) 0.0527(13) 0.0601(14) -0.0056(12) 0.0108(11) -0.0006(11)
N1 0.0340(8) 0.0520(10) 0.0443(9) 0.0014(8) 0.0067(7) -0.0002(7)
N2 0.0552(11) 0.0585(12) 0.0442(10) -0.0072(9) 0.0055(8) 0.0006(9)
N3 0.0401(9) 0.0513(10) 0.0366(8) -0.0052(7) 0.0050(7) -0.0038(8)
N4 0.0456(10) 0.0563(11) 0.0492(10) -0.0051(9) 0.0059(8) -0.0117(9)
S1 0.0378(3) 0.0532(3) 0.0422(3) -0.0061(2) 0.0098(2) -0.0044(2)

loop_
_atom_type_symbol
_atom_type_description
_atom_type_scat_dispersion_real
_atom_type_scat_dispersion_imag
_atom_type_scat_source
C C 0.0181 0.0091 'International Tables Vol C Tables 4.2.6.8 and 6.1.1.4'
H H 0.0000 0.0000 'International Tables Vol C Tables 4.2.6.8 and 6.1.1.4'
N N 0.0311 0.0180 'International Tables Vol C Tables 4.2.6.8 and 6.1.1.4'
S S 0.3331 0.5567 'International Tables Vol C Tables 4.2.6.8 and 6.1.1.4'

loop_
_geom_angle_atom_site_label_1
_geom_angle_atom_site_label_2
_geom_angle_atom_site_label_3
_geom_angle
C2 C1 H1 120.7
C2 C1 N1 118.5(2)
N1 C1 H1 120.7
C1 C2 H2 119.6
C1 C2 C3 120.8(3)
C3 C2 H2 119.6
C2 C3 H3 119.8
C4 C3 C2 120.4(2)
C4 C3 H3 119.8
C3 C4 H4 120.2
C3 C4 C5 119.5(3)
C5 C4 H4 120.2
N1 C5 C4 118.2(2)
N2 C5 C4 130.2(2)
N2 C5 N1 111.63(19)
C7 C6 N1 105.13(18)
C7 C6 S1 133.31(17)
N1 C6 S1 121.53(17)
C6 C7 C8 129.2(2)
N2 C7 C6 111.5(2)
N2 C7 C8 119.3(2)
C9 C8 C7 121.9(2)
C9 C8 C13 118.5(2)
C13 C8 C7 119.6(2)
C8 C9 H9 119.7
C10 C9 C8 120.6(2)
C10 C9 H9 119.7
C9 C10 H10 119.8
C11 C10 C9 120.4(3)
C11 C10 H10 119.8
C10 C11 H11 120.1
C10 C11 C12 119.8(3)
C12 C11 H11 120.1
C11 C12 H12 119.8
C13 C12 C11 120.5(3)
C13 C12 H12 119.8
C8 C13 H13 119.9
C12 C13 C8 120.2(3)
C12 C13 H13 119.9
C15 C14 H14 120.4
C15 C14 N3 119.2(2)
N3 C14 H14 120.4
C14 C15 H15 119.8
C14 C15 C16 120.3(2)
C16 C15 H15 119.8
C15 C16 H16 119.6
C17 C16 C15 120.7(2)
C17 C16 H16 119.6
C16 C17 H17 120.3
C16 C17 C18 119.5(2)
C18 C17 H17 120.3
N3 C18 C17 118.0(2)
N4 C18 C17 130.5(2)
N4 C18 N3 111.49(19)
C20 C19 N3 105.65(18)
C20 C19 S1 132.48(17)
N3 C19 S1 121.88(16)
C19 C20 C21 127.5(2)
N4 C20 C19 111.3(2)
N4 C20 C21 121.1(2)
C22 C21 C20 118.8(2)
C22 C21 C26 119.1(2)
C26 C21 C20 122.0(2)
C21 C22 H22 119.9
C23 C22 C21 120.2(3)
C23 C22 H22 119.9
C22 C23 H23 119.8
C22 C23 C24 120.4(3)
C24 C23 H23 119.8
C23 C24 H24 119.9
C25 C24 C23 120.2(3)
C25 C24 H24 119.9
C24 C25 H25 119.9
C24 C25 C26 120.1(3)
C26 C25 H25 119.9
C21 C26 H26 120.0
C25 C26 C21 120.0(3)
C25 C26 H26 120.0
C1 N1 C6 131.1(2)
C5 N1 C1 122.4(2)
C5 N1 C6 106.51(18)
C5 N2 C7 105.26(19)
C14 N3 C18 122.22(18)
C14 N3 C19 131.77(19)
C18 N3 C19 106.00(18)
C18 N4 C20 105.53(19)
C19 S1 C6 103.65(10)

loop_
_geom_bond_atom_site_label_1
_geom_bond_atom_site_label_2
_geom_bond_distance
C1 H1 0.9300
C1 C2 1.346(3)
C1 N1 1.379(3)
C2 H2 0.9300
C2 C3 1.408(4)
C3 H3 0.9300
C3 C4 1.352(4)
C4 H4 0.9300
C4 C5 1.407(3)
C5 N1 1.378(3)
C5 N2 1.333(3)
C6 C7 1.377(3)
C6 N1 1.395(3)
C6 S1 1.754(2)
C7 C8 1.474(3)
C7 N2 1.366(3)
C8 C9 1.385(3)
C8 C13 1.387(3)
C9 H9 0.9300
C9 C10 1.385(4)
C10 H10 0.9300
C10 C11 1.356(4)
C11 H11 0.9300
C11 C12 1.379(4)
C12 H12 0.9300
C12 C13 1.379(4)
C13 H13 0.9300
C14 H14 0.9300
C14 C15 1.344(3)
C14 N3 1.370(3)
C15 H15 0.9300
C15 C16 1.412(4)
C16 H16 0.9300
C16 C17 1.355(4)
C17 H17 0.9300
C17 C18 1.407(3)
C18 N3 1.390(3)
C18 N4 1.332(3)
C19 C20 1.376(3)
C19 N3 1.395(3)
C19 S1 1.751(2)
C20 C21 1.475(3)
C20 N4 1.367(3)
C21 C22 1.391(3)
C21 C26 1.398(3)
C22 H22 0.9300
C22 C23 1.371(4)
C23 H23 0.9300
C23 C24 1.383(5)
C24 H24 0.9300
C24 C25 1.373(4)
C25 H25 0.9300
C25 C26 1.382(4)
C26 H26 0.9300

loop_
_geom_torsion_atom_site_label_1
_geom_torsion_atom_site_label_2
_geom_torsion_atom_site_label_3
_geom_torsion_atom_site_label_4
_geom_torsion
C1 C2 C3 C4 1.9(4)
C2 C1 N1 C5 -1.1(3)
C2 C1 N1 C6 179.6(2)
C2 C3 C4 C5 -1.2(4)
C3 C4 C5 N1 -0.6(4)
C3 C4 C5 N2 -179.8(3)
C4 C5 N1 C1 1.7(3)
C4 C5 N1 C6 -178.8(2)
C4 C5 N2 C7 179.0(3)
C6 C7 C8 C9 -37.4(3)
C6 C7 C8 C13 144.7(2)
C6 C7 N2 C5 -0.1(3)
C7 C6 N1 C1 178.8(2)
C7 C6 N1 C5 -0.6(2)
C7 C6 S1 C19 -101.6(2)
C7 C8 C9 C10 -176.8(2)
C7 C8 C13 C12 177.2(3)
C8 C7 N2 C5 179.85(18)
C8 C9 C10 C11 -0.8(4)
C9 C8 C13 C12 -0.8(4)
C9 C10 C11 C12 0.0(5)
C10 C11 C12 C13 0.4(5)
C11 C12 C13 C8 0.0(5)
C13 C8 C9 C10 1.2(4)
C14 C15 C16 C17 -0.9(4)
C15 C14 N3 C18 0.0(3)
C15 C14 N3 C19 178.7(2)
C15 C16 C17 C18 -0.8(4)
C16 C17 C18 N3 2.0(3)
C16 C17 C18 N4 -177.9(2)
C17 C18 N3 C14 -1.6(3)
C17 C18 N3 C19 179.35(19)
C17 C18 N4 C20 -179.9(2)
C19 C20 C21 C22 132.7(2)
C19 C20 C21 C26 -45.1(3)
C19 C20 N4 C18 0.5(2)
C20 C19 N3 C14 -177.9(2)
C20 C19 N3 C18 1.0(2)
C20 C19 S1 C6 -96.4(2)
C20 C21 C22 C23 -176.0(2)
C20 C21 C26 C25 176.1(2)
C21 C20 N4 C18 178.99(19)
C21 C22 C23 C24 -0.5(4)
C22 C21 C26 C25 -1.7(4)
C22 C23 C24 C25 -1.1(5)
C23 C24 C25 C26 1.2(5)
C24 C25 C26 C21 0.2(4)
C26 C21 C22 C23 1.9(4)
N1 C1 C2 C3 -0.7(4)
N1 C5 N2 C7 -0.3(3)
N1 C6 C7 C8 -179.51(19)
N1 C6 C7 N2 0.5(2)
N1 C6 S1 C19 80.85(17)
N2 C5 N1 C1 -178.86(19)
N2 C5 N1 C6 0.6(2)
N2 C7 C8 C9 142.7(2)
N2 C7 C8 C13 -35.2(3)
N3 C14 C15 C16 1.3(4)
N3 C18 N4 C20 0.2(2)
N3 C19 C20 C21 -179.3(2)
N3 C19 C20 N4 -0.9(2)
N3 C19 S1 C6 83.04(18)
N4 C18 N3 C14 178.28(19)
N4 C18 N3 C19 -0.7(2)
N4 C20 C21 C22 -45.5(3)
N4 C20 C21 C26 136.7(2)
S1 C6 C7 C8 2.7(4)
S1 C6 C7 N2 -177.33(17)
S1 C6 N1 C1 -3.1(3)
S1 C6 N1 C5 177.52(15)
S1 C19 C20 C21 0.2(4)
S1 C19 C20 N4 178.62(16)
S1 C19 N3 C14 2.5(3)
S1 C19 N3 C18 -178.64(14)
